data_4330570
loop_
_publ_author_name
'Violeta Sicilia'
'Juan Forni\'es'
'Sara Fuertes'
'Antonio Mart\'in'

_publ_section_title
;
 New Dicyano Cyclometalated Compounds Containing Pd(II)-Tl(I) Bonds as
 Building Blocks in 2D Extended Structures: Synthesis, Structure, and
 Luminescence Studies
;
_journal_name_full 'Inorganic Chemistry'
_journal_page_first 10581
_journal_page_last 10589
_journal_paper_doi 10.1021/ic300808z
_journal_volume 51
_journal_year 2012
_chemical_formula_sum 'C15 H8 N3 Pd Tl'
_chemical_formula_weight 541.01
_chemical_name_systematic
; 
 ? 
;
_space_group_IT_number 56
_symmetry_cell_setting orthorhombic
_symmetry_space_group_name_Hall '-P 2ab 2ac'
_symmetry_space_group_name_H-M 'P c c n'
_atom_sites_solution_hydrogens geom
_atom_sites_solution_primary direct
_atom_sites_solution_secondary difmap
_audit_creation_method SHELXL-97
_cell_angle_alpha 90.00
_cell_angle_beta 90.00
_cell_angle_gamma 90.00
_cell_formula_units_Z 8
_cell_length_a 15.1048(3)
_cell_length_b 24.1782(5)
_cell_length_c 7.19840(10)
_cell_measurement_reflns_used 7666
_cell_measurement_temperature 100(2)
_cell_measurement_theta_max 28.8131
_cell_measurement_theta_min 4.2106
_cell_volume 2628.91(8)
_computing_structure_refinement 'SHELXL-97 (Sheldrick, 1997)'
_computing_structure_solution 'SHELXS-97 (Sheldrick, 1990)'
_diffrn_ambient_temperature 100(2)
_diffrn_detector_area_resol_mean 16.0655
_diffrn_measured_fraction_theta_full 0.997
_diffrn_measured_fraction_theta_max 0.997
_diffrn_measurement_device_type 'Xcalibur, Sapphire3'
_diffrn_measurement_method 'w scans'
_diffrn_radiation_monochromator graphite
_diffrn_radiation_source 'Enhance (Mo) x-ray Source'
_diffrn_radiation_type MoK\a
_diffrn_radiation_wavelength 0.71073
_diffrn_reflns_av_R_equivalents 0.0266
_diffrn_reflns_av_sigmaI/netI 0.0215
_diffrn_reflns_limit_h_max 18
_diffrn_reflns_limit_h_min -18
_diffrn_reflns_limit_k_max 29
_diffrn_reflns_limit_k_min -19
_diffrn_reflns_limit_l_max 8
_diffrn_reflns_limit_l_min -8
_diffrn_reflns_number 10822
_diffrn_reflns_theta_full 25.00
_diffrn_reflns_theta_max 26.10
_diffrn_reflns_theta_min 4.00
_exptl_absorpt_coefficient_mu 13.601
_exptl_absorpt_correction_T_max 0.1204
_exptl_absorpt_correction_T_min 0.0605
_exptl_absorpt_correction_type multi-scan
_exptl_absorpt_process_details
;
CrysAlisPro, Oxford Diffraction,
Version 1.171.32.4 (release 27-04-2006 CrysAlis171 .NET)
empirical absorption correction using spherical harmonics,
 implemented in SCALE3 ABSPACK scaling algorithm.
;
_exptl_crystal_colour yellow
_exptl_crystal_density_diffrn 2.734
_exptl_crystal_description prismatic
_exptl_crystal_F_000 1968
_exptl_crystal_size_max 0.47
_exptl_crystal_size_mid 0.33
_exptl_crystal_size_min 0.27
_refine_diff_density_max 1.146
_refine_diff_density_min -1.339
_refine_diff_density_rms 0.191
_refine_ls_extinction_method none
_refine_ls_goodness_of_fit_ref 1.059
_refine_ls_hydrogen_treatment constr
_refine_ls_matrix_type full
_refine_ls_number_parameters 181
_refine_ls_number_reflns 2607
_refine_ls_number_restraints 0
_refine_ls_restrained_S_all 1.059
_refine_ls_R_factor_all 0.0246
_refine_ls_R_factor_gt 0.0199
_refine_ls_shift/su_max 0.004
_refine_ls_shift/su_mean 0.000
_refine_ls_structure_factor_coef Fsqd
_refine_ls_weighting_details 'calc w=1/[\s^2^(Fo^2^)+(0.0327P)^2^+0.0737P] where P=(Fo^2^+2Fc^2^)/3'
_refine_ls_weighting_scheme calc
_refine_ls_wR_factor_gt 0.0491
_refine_ls_wR_factor_ref 0.0504
_reflns_number_gt 2278
_reflns_number_total 2607
_reflns_threshold_expression >2sigma(I)
_cod_data_source_file ic300808z_si_002_1.cif
_cod_data_source_block 3
_cod_database_code 4330570

loop_
_symmetry_equiv_pos_as_xyz
'x, y, z'
'-x+1/2, -y+1/2, z'
'-x, y+1/2, -z+1/2'
'x+1/2, -y, -z+1/2'
'-x, -y, -z'
'x-1/2, y-1/2, -z'
'x, -y-1/2, z-1/2'
'-x-1/2, y, z-1/2'

loop_
_atom_site_label
_atom_site_type_symbol
_atom_site_fract_x
_atom_site_fract_y
_atom_site_fract_z
_atom_site_U_iso_or_equiv
_atom_site_adp_type
_atom_site_occupancy
_atom_site_symmetry_multiplicity
_atom_site_calc_flag
_atom_site_refinement_flags
Pd Pd 0.081975(18) 0.568328(13) 0.36271(4) 0.00844(9) Uani 1 1 d .
Tl Tl 0.066169(10) 0.616921(7) -0.02250(2) 0.01248(7) Uani 1 1 d .
N1 N 0.2873(2) 0.56847(15) 0.3676(4) 0.0154(8) Uani 1 1 d .
N2 N 0.0617(2) 0.45377(17) 0.1432(5) 0.0181(8) Uani 1 1 d .
N3 N -0.0543(2) 0.57659(14) 0.3885(4) 0.0099(7) Uani 1 1 d .
C1 C 0.2111(3) 0.56876(16) 0.3633(5) 0.0111(8) Uani 1 1 d .
C2 C 0.0723(2) 0.49497(18) 0.2196(6) 0.0110(9) Uani 1 1 d .
C3 C -0.1177(3) 0.54209(18) 0.3314(5) 0.0137(9) Uani 1 1 d .
H3 H -0.1015 0.5098 0.2643 0.016 Uiso 1 1 calc R
C4 C -0.2073(2) 0.55198(18) 0.3672(5) 0.0142(9) Uani 1 1 d .
H4 H -0.2508 0.5263 0.3265 0.017 Uiso 1 1 calc R
C5 C -0.2321(3) 0.59860(18) 0.4607(5) 0.0124(9) Uani 1 1 d .
H5 H -0.2930 0.6062 0.4821 0.015 Uiso 1 1 calc R
C6 C -0.1666(3) 0.63516(18) 0.5248(5) 0.0110(9) Uani 1 1 d .
C7 C -0.1850(3) 0.68457(17) 0.6311(5) 0.0140(9) Uani 1 1 d .
H7 H -0.2446 0.6941 0.6588 0.017 Uiso 1 1 calc R
C8 C -0.1180(3) 0.71756(17) 0.6919(5) 0.0137(9) Uani 1 1 d .
H8 H -0.1319 0.7495 0.7629 0.016 Uiso 1 1 calc R
C9 C -0.0274(3) 0.70535(17) 0.6517(5) 0.0114(8) Uani 1 1 d .
C10 C 0.0435(3) 0.73867(18) 0.7093(5) 0.0146(9) Uani 1 1 d .
H10 H 0.0324 0.7716 0.7773 0.018 Uiso 1 1 calc R
C11 C 0.1294(3) 0.72369(17) 0.6674(5) 0.0163(9) Uani 1 1 d .
H11 H 0.1769 0.7467 0.7062 0.020 Uiso 1 1 calc R
C12 C 0.1479(3) 0.67493(17) 0.5682(5) 0.0143(9) Uani 1 1 d .
H12 H 0.2077 0.6654 0.5429 0.017 Uiso 1 1 calc R
C13 C 0.0806(3) 0.64033(18) 0.5063(5) 0.0107(9) Uani 1 1 d .
C14 C -0.0078(3) 0.65681(16) 0.5503(5) 0.0100(8) Uani 1 1 d .
C15 C -0.0779(3) 0.62242(18) 0.4863(5) 0.0106(9) Uani 1 1 d .

loop_
_atom_site_aniso_label
_atom_site_aniso_U_11
_atom_site_aniso_U_22
_atom_site_aniso_U_33
_atom_site_aniso_U_23
_atom_site_aniso_U_13
_atom_site_aniso_U_12
Pd 0.00842(14) 0.00663(16) 0.01026(16) -0.00025(12) -0.00011(11) 0.00049(12)
Tl 0.01300(10) 0.01080(11) 0.01363(10) 0.00081(6) -0.00045(5) 0.00021(6)
N1 0.0138(19) 0.0151(19) 0.0174(18) -0.0001(15) 0.0008(14) -0.0009(15)
N2 0.0159(18) 0.018(2) 0.020(2) -0.0031(17) -0.0013(14) 0.0016(15)
N3 0.0111(16) 0.0092(17) 0.0094(16) 0.0018(14) 0.0007(13) 0.0017(14)
C1 0.016(2) 0.007(2) 0.0100(19) -0.0004(16) 0.0024(16) 0.0001(17)
C2 0.0090(19) 0.010(2) 0.014(2) 0.0037(18) 0.0016(15) 0.0026(16)
C3 0.016(2) 0.013(2) 0.012(2) -0.0021(18) -0.0030(16) -0.0003(18)
C4 0.0109(19) 0.020(2) 0.012(2) 0.0022(17) -0.0006(16) -0.0081(17)
C5 0.010(2) 0.014(2) 0.0129(19) 0.0023(18) -0.0003(15) 0.0026(18)
C6 0.0097(19) 0.013(2) 0.0109(19) 0.0031(17) 0.0014(15) 0.0028(17)
C7 0.0107(18) 0.016(2) 0.016(2) 0.0018(18) 0.0007(16) 0.0058(17)
C8 0.020(2) 0.008(2) 0.0132(19) 0.0014(17) 0.0024(16) 0.0022(17)
C9 0.0122(19) 0.011(2) 0.0114(19) 0.0030(17) -0.0030(16) -0.0004(17)
C10 0.020(2) 0.011(2) 0.0126(19) 0.0012(17) -0.0024(16) 0.0004(18)
C11 0.018(2) 0.013(2) 0.018(2) -0.0023(18) -0.0026(17) -0.0049(18)
C12 0.0118(19) 0.016(2) 0.015(2) 0.0016(18) -0.0003(16) 0.0001(18)
C13 0.015(2) 0.008(2) 0.009(2) 0.0053(17) -0.0013(14) 0.0013(17)
C14 0.014(2) 0.008(2) 0.0084(18) 0.0035(16) -0.0007(15) 0.0005(17)
C15 0.012(2) 0.011(2) 0.008(2) 0.0048(16) 0.0018(14) 0.0028(17)

loop_
_atom_type_symbol
_atom_type_description
_atom_type_scat_dispersion_real
_atom_type_scat_dispersion_imag
_atom_type_scat_source
C C 0.0033 0.0016 'International Tables Vol C Tables 4.2.6.8 and 6.1.1.4'
H H 0.0000 0.0000 'International Tables Vol C Tables 4.2.6.8 and 6.1.1.4'
N N 0.0061 0.0033 'International Tables Vol C Tables 4.2.6.8 and 6.1.1.4'
Pd Pd -0.9988 1.0072 'International Tables Vol C Tables 4.2.6.8 and 6.1.1.4'
Tl Tl -2.8358 9.6688 'International Tables Vol C Tables 4.2.6.8 and 6.1.1.4'

loop_
_geom_angle_atom_site_label_1
_geom_angle_atom_site_label_2
_geom_angle_atom_site_label_3
_geom_angle
_geom_angle_site_symmetry_1
_geom_angle_site_symmetry_3
C1 Pd C13 90.26(17) . .
C1 Pd C2 94.42(15) . .
C13 Pd C2 175.29(15) . .
C1 Pd N3 172.13(15) . .
C13 Pd N3 82.03(15) . .
C2 Pd N3 93.27(14) . .
C1 Pd Tl 94.54(11) . .
C13 Pd Tl 97.66(11) . .
C2 Pd Tl 82.54(11) . .
N3 Pd Tl 88.08(9) . .
N1 Tl N2 102.80(11) 8_655 5_565
N1 Tl Pd 92.09(7) 8_655 .
N2 Tl Pd 96.02(8) 5_565 .
C1 N1 Tl 148.0(3) . 8_656
C2 N2 Tl 142.7(3) . 5_565
C3 N3 C15 118.7(4) . .
C3 N3 Pd 128.6(3) . .
C15 N3 Pd 112.6(3) . .
N1 C1 Pd 178.5(4) . .
N2 C2 Pd 175.9(3) . .
N3 C3 C4 122.1(4) . .
C5 C4 C3 119.9(4) . .
C4 C5 C6 119.2(4) . .
C15 C6 C5 118.0(4) . .
C15 C6 C7 118.0(4) . .
C5 C6 C7 123.9(4) . .
C8 C7 C6 120.8(4) . .
C7 C8 C9 121.7(4) . .
C10 C9 C14 118.0(4) . .
C10 C9 C8 123.6(4) . .
C14 C9 C8 118.5(4) . .
C11 C10 C9 120.2(4) . .
C10 C11 C12 121.2(4) . .
C13 C12 C11 121.5(4) . .
C12 C13 C14 116.4(4) . .
C12 C13 Pd 132.4(3) . .
C14 C13 Pd 111.2(3) . .
C9 C14 C15 119.8(4) . .
C9 C14 C13 122.8(4) . .
C15 C14 C13 117.4(4) . .
N3 C15 C6 122.1(4) . .
N3 C15 C14 116.6(4) . .
C6 C15 C14 121.2(4) . .

loop_
_geom_bond_atom_site_label_1
_geom_bond_atom_site_label_2
_geom_bond_distance
_geom_bond_site_symmetry_2
Pd C1 1.951(4) .
Pd C13 2.025(4) .
Pd C2 2.056(4) .
Pd N3 2.076(3) .
Pd Tl 3.0210(3) .
Tl N1 2.626(3) 8_655
Tl N2 2.721(4) 5_565
N1 C1 1.152(5) .
N1 Tl 2.626(3) 8_656
N2 C2 1.149(6) .
N2 Tl 2.721(4) 5_565
N3 C3 1.336(5) .
N3 C15 1.360(5) .
C3 C4 1.398(5) .
C4 C5 1.365(6) .
C5 C6 1.405(6) .
C6 C15 1.403(6) .
C6 C7 1.446(6) .
C7 C8 1.360(6) .
C8 C9 1.431(6) .
C9 C10 1.403(6) .
C9 C14 1.413(5) .
C10 C11 1.380(6) .
C11 C12 1.406(6) .
C12 C13 1.389(6) .
C13 C14 1.429(5) .
C14 C15 1.423(6) .
